data_7018839
loop_
_publ_author_name
'Zhao, Juan'
'Wang, Junsheng'
'Zhao, Junwei'
'Ma, Pengtao'
'Wang, Jingping'
'Niu, Jingyang'

_publ_section_title
;
 Two novel trivacant Keggin-type polytungstates supported manganese
 carbonyl derivatives synthesized by degradation of metastable
 [\g-XW10O36]8&#x2212; (X = GeIV, SiIV)
;
_journal_issue 19
_journal_name_full 'Dalton Transactions'
_journal_page_first 5832
_journal_paper_doi 10.1039/c2dt12130a
_journal_volume 41
_journal_year 2012
_chemical_formula_sum 'C3 H22 Ge K8 Mn N0 O47 W9'
_chemical_formula_weight 2903.22
_chemical_name_systematic
;

?

;
_space_group_IT_number 2
_symmetry_cell_setting triclinic
_symmetry_space_group_name_Hall '-P 1'
_symmetry_space_group_name_H-M 'P -1'
_atom_sites_solution_primary direct
_atom_sites_solution_secondary difmap
_audit_creation_method SHELXL-97
_cell_angle_alpha 71.5410(10)
_cell_angle_beta 76.2200(10)
_cell_angle_gamma 81.5910(10)
_cell_formula_units_Z 2
_cell_length_a 12.3018(6)
_cell_length_b 14.6505(7)
_cell_length_c 16.4725(8)
_cell_measurement_reflns_used 7601
_cell_measurement_temperature 293(2)
_cell_measurement_theta_max 28.21
_cell_measurement_theta_min 2.34
_cell_volume 2726.9(2)
_computing_cell_refinement 'Bruker SMART'
_computing_data_collection 'Bruker SMART'
_computing_data_reduction 'Bruker SAINT'
_computing_molecular_graphics 'Bruker SHELXTL'
_computing_publication_material 'Bruker SHELXTL'
_computing_structure_refinement 'SHELXL-97 (Sheldrick, 1997)'
_computing_structure_solution 'SHELXS-97 (Sheldrick, 1990)'
_diffrn_ambient_temperature 293(2)
_diffrn_measured_fraction_theta_full 0.992
_diffrn_measured_fraction_theta_max 0.992
_diffrn_measurement_device_type 'CCD area detector'
_diffrn_measurement_method 'phi and omega scans'
_diffrn_radiation_monochromator graphite
_diffrn_radiation_source 'fine-focus sealed tube'
_diffrn_radiation_type MoK\a
_diffrn_radiation_wavelength 0.71073
_diffrn_reflns_av_R_equivalents 0.0434
_diffrn_reflns_av_sigmaI/netI 0.0710
_diffrn_reflns_limit_h_max 14
_diffrn_reflns_limit_h_min -14
_diffrn_reflns_limit_k_max 17
_diffrn_reflns_limit_k_min -17
_diffrn_reflns_limit_l_max 19
_diffrn_reflns_limit_l_min -15
_diffrn_reflns_number 14133
_diffrn_reflns_theta_full 25.00
_diffrn_reflns_theta_max 25.00
_diffrn_reflns_theta_min 1.94
_exptl_absorpt_coefficient_mu 20.373
_exptl_absorpt_correction_T_max 0.0802
_exptl_absorpt_correction_T_min 0.0529
_exptl_absorpt_correction_type multi-scan
_exptl_absorpt_process_details SADABS
_exptl_crystal_colour yellow
_exptl_crystal_density_diffrn 3.543
_exptl_crystal_density_method 'not measured'
_exptl_crystal_description block
_exptl_crystal_F_000 2590
_exptl_crystal_size_max 0.35
_exptl_crystal_size_mid 0.27
_exptl_crystal_size_min 0.25
_refine_diff_density_max 2.892
_refine_diff_density_min -3.491
_refine_diff_density_rms 0.417
_refine_ls_extinction_method none
_refine_ls_goodness_of_fit_ref 1.025
_refine_ls_hydrogen_treatment constr
_refine_ls_matrix_type full
_refine_ls_number_parameters 646
_refine_ls_number_reflns 9538
_refine_ls_number_restraints 18
_refine_ls_restrained_S_all 1.026
_refine_ls_R_factor_all 0.0526
_refine_ls_R_factor_gt 0.0468
_refine_ls_shift/su_max 0.001
_refine_ls_shift/su_mean 0.000
_refine_ls_structure_factor_coef Fsqd
_refine_ls_weighting_details 'calc w=1/[\s^2^(Fo^2^)+(0.0697P)^2^+25.2209P] where P=(Fo^2^+2Fc^2^)/3'
_refine_ls_weighting_scheme calc
_refine_ls_wR_factor_gt 0.1249
_refine_ls_wR_factor_ref 0.1299
_reflns_number_gt 8385
_reflns_number_total 9538
_reflns_threshold_expression >2sigma(I)
_cod_data_source_file c2dt12130a.txt
_cod_data_source_block njy1
_cod_depositor_comments
;
The following automatic conversions were performed:

'_symmetry_cell_setting' value 'Triclinic' changed to 'triclinic'
according to /home/saulius/struct/CIF-dictionaries/cif_core.dic
dictionary named 'cif_core.dic' version 2.4.1 from
2010-06-29.

'_exptl_absorpt_correction_type' value 'Multi-scan'
changed to 'multi-scan' according to
/home/saulius/struct/CIF-dictionaries/cif_core.dic dictionary named
'cif_core.dic' version 2.4.1 from 2010-06-29.

Automatic conversion script
Id: cif_fix_values 1715 2011-07-08 13:25:40Z adriana 
;
_cod_original_sg_symbol_H-M P-1
_cod_database_code 7018839

loop_
_symmetry_equiv_pos_as_xyz
'x, y, z'
'-x, -y, -z'

loop_
_atom_site_label
_atom_site_type_symbol
_atom_site_fract_x
_atom_site_fract_y
_atom_site_fract_z
_atom_site_U_iso_or_equiv
_atom_site_adp_type
_atom_site_occupancy
_atom_site_symmetry_multiplicity
_atom_site_calc_flag
_atom_site_refinement_flags
W4 W 1.12920(4) 0.87313(4) 0.13388(3) 0.01640(13) Uani 1 1 d .
W1 W 1.31674(4) 0.64371(4) 0.37181(3) 0.01550(13) Uani 1 1 d .
W2 W 1.36645(4) 0.83153(4) 0.43957(3) 0.01513(13) Uani 1 1 d .
W9 W 1.18006(4) 1.07843(4) 0.20993(3) 0.01586(13) Uani 1 1 d .
W5 W 1.31960(4) 0.68978(4) 0.13067(3) 0.01893(14) Uani 1 1 d .
W3 W 1.11648(4) 0.83531(4) 0.37481(3) 0.01445(13) Uani 1 1 d .
W8 W 1.41864(4) 1.07433(4) 0.26881(3) 0.01774(13) Uani 1 1 d .
W6 W 1.58946(4) 0.68037(4) 0.20585(3) 0.01969(14) Uani 1 1 d .
W7 W 1.63607(4) 0.86365(4) 0.26399(3) 0.01909(14) Uani 1 1 d .
Ge1 Ge 1.37012(10) 0.86937(9) 0.21687(8) 0.0129(3) Uani 1 1 d .
K1 K 1.6076(3) 0.6261(3) 0.4507(2) 0.0444(9) Uani 1 1 d .
K2 K 1.5000 1.0000 0.5000 0.110(4) Uani 1 2 d S
K3 K 1.1507(3) 1.0642(3) 0.4501(2) 0.0389(8) Uani 1 1 d .
K4 K 0.9066(5) 0.7103(4) 0.2778(5) 0.100(2) Uani 1 1 d .
K5 K 1.2577(13) 0.4364(7) 0.3168(7) 0.097(5) Uani 0.50 1 d P
K6 K 1.8956(3) 0.9899(3) 0.2631(3) 0.0491(10) Uani 1 1 d .
K7 K 1.3945(4) 1.3018(3) 0.0383(3) 0.0496(10) Uani 1 1 d .
K8 K 1.3939(3) 0.9344(2) -0.0541(2) 0.0328(7) Uani 1 1 d .
K9 K 1.8636(3) 0.8684(3) 0.0227(2) 0.0390(8) Uani 1 1 d .
Mn1 Mn 1.17901(16) 0.68779(14) 0.54356(12) 0.0183(4) Uani 1 1 d .
C1 C 1.2079(12) 0.6948(10) 0.6425(8) 0.026(3) Uani 1 1 d .
C2 C 1.1805(11) 0.5614(10) 0.5934(9) 0.027(3) Uani 1 1 d .
C3 C 1.0337(13) 0.6975(11) 0.5941(9) 0.034(4) Uani 1 1 d .
O1 O 1.3025(7) 0.5231(7) 0.4295(6) 0.023(2) Uani 1 1 d .
O2 O 1.3867(8) 0.8291(7) 0.5419(6) 0.026(2) Uani 1 1 d .
O3 O 0.9780(7) 0.8369(7) 0.4331(6) 0.027(2) Uani 1 1 d .
O4 O 0.9831(7) 0.8761(7) 0.1450(6) 0.025(2) Uani 1 1 d .
O5 O 1.2999(9) 0.5705(7) 0.1397(6) 0.033(2) Uani 1 1 d .
O6 O 1.6428(8) 0.5603(7) 0.2344(6) 0.030(2) Uani 1 1 d .
O7 O 1.7275(8) 0.8630(8) 0.3314(7) 0.037(3) Uani 1 1 d .
O8 O 1.4523(8) 1.1288(7) 0.3392(6) 0.030(2) Uani 1 1 d .
O9 O 1.0495(8) 1.1377(7) 0.2401(6) 0.025(2) Uani 1 1 d .
O10 O 1.1722(8) 0.9261(7) 0.0201(6) 0.026(2) Uani 1 1 d .
O11 O 1.3649(8) 0.7392(7) 0.0177(6) 0.027(2) Uani 1 1 d .
O12 O 1.6782(8) 0.7289(8) 0.1037(6) 0.029(2) Uani 1 1 d .
O13 O 1.7185(8) 0.9099(7) 0.1599(6) 0.033(2) Uani 1 1 d .
O14 O 1.4681(8) 1.1563(7) 0.1672(6) 0.025(2) Uani 1 1 d .
O15 O 1.2314(8) 1.1590(6) 0.1081(6) 0.022(2) Uani 1 1 d .
O16 O 1.1644(7) 0.7388(7) 0.1365(6) 0.022(2) Uani 1 1 d .
O17 O 1.4654(7) 0.6737(6) 0.1573(5) 0.0191(19) Uani 1 1 d .
O18 O 1.6669(7) 0.7268(6) 0.2726(6) 0.0213(19) Uani 1 1 d .
O19 O 1.5434(7) 0.9813(7) 0.2627(6) 0.023(2) Uani 1 1 d .
O20 O 1.1383(7) 0.9893(6) 0.1622(5) 0.0195(19) Uani 1 1 d .
O21 O 1.2619(7) 1.1194(6) 0.2777(5) 0.0186(18) Uani 1 1 d .
O22 O 1.1393(7) 0.9628(6) 0.3279(5) 0.0184(18) Uani 1 1 d .
O23 O 1.1012(7) 0.8171(6) 0.2747(5) 0.0185(18) Uani 1 1 d .
O24 O 1.2739(7) 0.6527(6) 0.2709(5) 0.0205(19) Uani 1 1 d .
O25 O 1.4642(7) 0.6498(6) 0.3241(5) 0.0191(18) Uani 1 1 d .
O26 O 1.5071(7) 0.8115(6) 0.3804(6) 0.021(2) Uani 1 1 d .
O27 O 1.3519(7) 0.9584(6) 0.3837(5) 0.0188(19) Uani 1 1 d .
O28 O 1.1933(7) 0.8306(6) 0.4734(5) 0.0164(18) Uani 1 1 d .
O29 O 1.1576(7) 0.6921(6) 0.4231(5) 0.0194(19) Uani 1 1 d .
O30 O 1.3406(7) 0.6877(6) 0.4718(5) 0.0176(18) Uani 1 1 d .
O31 O 1.3073(7) 0.8096(6) 0.3258(5) 0.0153(17) Uani 1 1 d .
O32 O 1.5121(7) 0.8319(6) 0.2019(5) 0.0180(18) Uani 1 1 d .
O33 O 1.3464(7) 0.9927(6) 0.2032(5) 0.0170(18) Uani 1 1 d .
O34 O 1.3079(7) 0.8374(6) 0.1458(5) 0.0181(19) Uani 1 1 d .
O35 O 1.2262(12) 0.6962(11) 0.7084(7) 0.060(4) Uani 1 1 d .
O36 O 1.1820(10) 0.4787(8) 0.6300(7) 0.045(3) Uani 1 1 d .
O37 O 0.9391(9) 0.7027(11) 0.6283(8) 0.057(4) Uani 1 1 d .
O1W O 1.4472(10) 0.5631(12) 0.5969(9) 0.084(6) Uani 1 1 d .
O2W O 1.3090(15) 1.1278(18) 0.5038(12) 0.115(8) Uani 1 1 d .
O3W O 0.9299(11) 1.0777(8) 0.4089(7) 0.049(3) Uani 1 1 d .
O4W O 0.8315(18) 0.6742(13) 0.4632(16) 0.118(7) Uani 1 1 d .
O5W O 1.2675(16) 0.3295(11) 0.2041(11) 0.093(6) Uani 1 1 d .
O6W O 1.7054(12) 1.1016(12) 0.3089(12) 0.080(5) Uani 1 1 d .
O7W O 1.5910(9) 0.9093(7) 0.0033(6) 0.037(3) Uani 1 1 d .
O8W O 1.322(2) 0.737(2) -0.1461(17) 0.062(7) Uani 0.50 1 d PU
O9W O 1.0882(16) 0.8747(15) -0.0977(11) 0.095(6) Uani 1 1 d .
O10W O 1.536(2) 1.2954(17) 0.2914(16) 0.047(6) Uani 0.50 1 d PU
O11W O 1.437(4) 1.304(2) 0.365(3) 0.104(14) Uani 0.50 1 d P
O12W O 1.019(3) 1.333(3) 0.144(2) 0.092(10) Uani 0.50 1 d PU

loop_
_atom_site_aniso_label
_atom_site_aniso_U_11
_atom_site_aniso_U_22
_atom_site_aniso_U_33
_atom_site_aniso_U_23
_atom_site_aniso_U_13
_atom_site_aniso_U_12
W4 0.0186(3) 0.0144(3) 0.0177(3) -0.0058(2) -0.00641(19) 0.0010(2)
W1 0.0211(3) 0.0074(3) 0.0165(3) -0.00264(19) -0.00355(19) 0.00128(19)
W2 0.0193(3) 0.0098(3) 0.0162(3) -0.00316(19) -0.00497(19) -0.00026(19)
W9 0.0204(3) 0.0088(3) 0.0176(3) -0.00348(19) -0.00497(19) 0.00240(19)
W5 0.0265(3) 0.0119(3) 0.0195(3) -0.0072(2) -0.0051(2) 0.0017(2)
W3 0.0168(2) 0.0105(3) 0.0150(2) -0.00365(19) -0.00305(18) 0.00140(19)
W8 0.0226(3) 0.0092(3) 0.0219(3) -0.0040(2) -0.0059(2) -0.0014(2)
W6 0.0213(3) 0.0144(3) 0.0201(3) -0.0040(2) -0.0034(2) 0.0048(2)
W7 0.0163(3) 0.0143(3) 0.0240(3) -0.0017(2) -0.0055(2) 0.0004(2)
Ge1 0.0166(6) 0.0075(6) 0.0136(6) -0.0029(5) -0.0032(5) 0.0019(5)
K1 0.050(2) 0.036(2) 0.0329(18) 0.0056(15) -0.0116(15) 0.0103(17)
K2 0.183(10) 0.063(5) 0.110(6) 0.010(5) -0.101(7) -0.058(6)
K3 0.045(2) 0.040(2) 0.0297(17) -0.0154(15) 0.0020(14) -0.0012(16)
K4 0.084(4) 0.062(4) 0.128(5) 0.016(3) -0.021(4) -0.023(3)
K5 0.193(14) 0.037(6) 0.087(7) -0.008(5) -0.074(9) -0.034(7)
K6 0.0323(18) 0.044(2) 0.071(3) -0.024(2) 0.0000(17) -0.0037(17)
K7 0.061(2) 0.033(2) 0.047(2) -0.0040(17) -0.0094(18) 0.0007(18)
K8 0.0319(16) 0.0258(18) 0.0354(17) -0.0066(14) -0.0036(13) 0.0033(14)
K9 0.0413(19) 0.046(2) 0.0328(18) -0.0148(16) -0.0146(14) 0.0044(16)
Mn1 0.0225(10) 0.0151(10) 0.0157(9) -0.0030(8) -0.0026(7) -0.0023(8)
C1 0.041(8) 0.019(8) 0.012(6) -0.001(5) -0.003(5) 0.003(6)
C2 0.026(7) 0.022(8) 0.028(7) 0.000(6) -0.002(6) -0.011(6)
C3 0.043(9) 0.025(9) 0.028(8) -0.002(6) -0.001(7) -0.007(7)
O1 0.028(5) 0.016(5) 0.024(5) -0.011(4) -0.005(4) 0.007(4)
O2 0.035(5) 0.026(6) 0.021(5) -0.012(4) -0.006(4) -0.003(4)
O3 0.019(5) 0.025(6) 0.032(5) -0.008(4) 0.001(4) 0.002(4)
O4 0.025(5) 0.021(5) 0.029(5) -0.009(4) -0.009(4) 0.004(4)
O5 0.041(6) 0.023(6) 0.037(6) -0.017(4) -0.007(4) 0.004(5)
O6 0.040(6) 0.015(5) 0.031(5) -0.008(4) -0.004(4) 0.007(4)
O7 0.030(5) 0.035(7) 0.044(6) 0.000(5) -0.018(5) -0.010(5)
O8 0.041(6) 0.020(5) 0.040(6) -0.017(4) -0.017(5) -0.001(4)
O9 0.032(5) 0.021(5) 0.024(5) -0.010(4) -0.008(4) 0.009(4)
O10 0.037(5) 0.017(5) 0.023(5) -0.005(4) -0.012(4) 0.005(4)
O11 0.043(6) 0.019(5) 0.019(5) -0.008(4) -0.007(4) 0.000(4)
O12 0.031(5) 0.035(6) 0.018(5) -0.005(4) 0.001(4) -0.007(4)
O13 0.028(5) 0.027(6) 0.035(6) -0.002(4) 0.000(4) -0.003(4)
O14 0.029(5) 0.012(5) 0.036(5) -0.013(4) -0.001(4) -0.001(4)
O15 0.031(5) 0.009(5) 0.025(5) 0.000(4) -0.007(4) -0.003(4)
O16 0.023(5) 0.019(5) 0.025(5) -0.007(4) -0.006(4) 0.003(4)
O17 0.018(4) 0.014(5) 0.023(5) -0.004(4) -0.006(3) 0.006(4)
O18 0.022(4) 0.013(5) 0.030(5) -0.009(4) -0.008(4) 0.007(4)
O19 0.021(5) 0.016(5) 0.029(5) -0.003(4) -0.006(4) -0.001(4)
O20 0.026(5) 0.016(5) 0.016(4) -0.006(4) -0.007(3) 0.003(4)
O21 0.026(5) 0.006(4) 0.023(5) -0.007(3) -0.003(4) 0.003(4)
O22 0.022(4) 0.016(5) 0.019(4) -0.010(4) -0.005(3) 0.004(4)
O23 0.024(5) 0.011(5) 0.020(4) -0.006(4) -0.004(3) 0.002(4)
O24 0.025(5) 0.016(5) 0.020(4) -0.007(4) -0.002(4) 0.000(4)
O25 0.021(4) 0.014(5) 0.023(5) -0.009(4) -0.004(3) 0.004(4)
O26 0.017(4) 0.016(5) 0.029(5) -0.002(4) -0.008(4) 0.000(4)
O27 0.024(5) 0.019(5) 0.016(4) -0.008(4) -0.004(3) -0.004(4)
O28 0.025(4) 0.009(4) 0.016(4) -0.005(3) -0.005(3) 0.001(3)
O29 0.026(5) 0.015(5) 0.015(4) 0.000(3) -0.005(3) -0.005(4)
O30 0.023(4) 0.013(5) 0.016(4) 0.001(3) -0.010(3) -0.002(4)
O31 0.020(4) 0.007(4) 0.017(4) -0.003(3) -0.005(3) 0.004(3)
O32 0.019(4) 0.014(5) 0.018(4) -0.004(3) -0.005(3) 0.006(4)
O33 0.026(5) 0.005(4) 0.019(4) -0.003(3) -0.006(3) 0.003(3)
O34 0.021(4) 0.024(5) 0.012(4) -0.009(4) -0.002(3) -0.004(4)
O35 0.086(10) 0.070(10) 0.026(6) -0.015(6) -0.014(6) -0.015(8)
O36 0.059(7) 0.024(7) 0.041(6) 0.003(5) -0.007(5) -0.007(5)
O37 0.032(6) 0.077(10) 0.044(7) -0.008(6) 0.009(5) 0.000(6)
O1W 0.035(7) 0.092(12) 0.069(9) 0.041(8) -0.004(6) 0.012(7)
O2W 0.079(12) 0.21(2) 0.092(12) -0.092(14) 0.020(9) -0.065(14)
O3W 0.069(8) 0.028(7) 0.037(6) -0.009(5) 0.008(6) 0.003(6)
O4W 0.125(16) 0.050(11) 0.20(2) -0.035(13) -0.063(15) -0.024(11)
O5W 0.123(15) 0.038(9) 0.104(13) -0.027(8) 0.013(11) -0.005(9)
O6W 0.052(8) 0.074(12) 0.133(14) -0.062(11) -0.012(9) 0.002(8)
O7W 0.047(6) 0.024(6) 0.031(6) -0.002(5) -0.005(5) 0.011(5)
O8W 0.085(11) 0.069(11) 0.060(10) -0.031(8) -0.046(8) -0.011(8)
O9W 0.114(15) 0.111(16) 0.085(12) -0.040(11) -0.051(11) -0.006(12)
O10W 0.048(9) 0.035(9) 0.057(9) -0.002(7) -0.016(8) -0.018(7)
O11W 0.15(3) 0.021(16) 0.18(4) -0.05(2) -0.09(3) 0.007(18)
O12W 0.092(13) 0.070(13) 0.090(13) -0.013(9) 0.002(9) 0.012(9)

loop_
_atom_type_symbol
_atom_type_description
_atom_type_scat_dispersion_real
_atom_type_scat_dispersion_imag
_atom_type_scat_source
C C 0.0033 0.0016 'International Tables Vol C Tables 4.2.6.8 and 6.1.1.4'
H H 0.0000 0.0000 'International Tables Vol C Tables 4.2.6.8 and 6.1.1.4'
N N 0.0061 0.0033 'International Tables Vol C Tables 4.2.6.8 and 6.1.1.4'
O O 0.0106 0.0060 'International Tables Vol C Tables 4.2.6.8 and 6.1.1.4'
Mn Mn 0.3368 0.7283 'International Tables Vol C Tables 4.2.6.8 and 6.1.1.4'
Ge Ge 0.1547 1.8001 'International Tables Vol C Tables 4.2.6.8 and 6.1.1.4'
W W -0.8490 6.8722 'International Tables Vol C Tables 4.2.6.8 and 6.1.1.4'
K K 0.2009 0.2494 'International Tables Vol C Tables 4.2.6.8 and 6.1.1.4'

loop_
_geom_angle_atom_site_label_1
_geom_angle_atom_site_label_2
_geom_angle_atom_site_label_3
_geom_angle
_geom_angle_site_symmetry_1
_geom_angle_site_symmetry_3
O4 W4 O10 101.5(4) . .
O4 W4 O20 99.8(4) . .
O10 W4 O20 94.0(4) . .
O4 W4 O16 97.6(4) . .
O10 W4 O16 98.2(4) . .
O20 W4 O16 156.3(4) . .
O4 W4 O23 87.0(4) . .
O10 W4 O23 170.6(4) . .
O20 W4 O23 80.3(3) . .
O16 W4 O23 84.6(3) . .
O4 W4 O34 166.4(4) . .
O10 W4 O34 90.0(4) . .
O20 W4 O34 86.5(3) . .
O16 W4 O34 73.3(3) . .
O23 W4 O34 82.2(3) . .
O4 W4 K6 49.1(3) . 1_455
O10 W4 K6 120.5(3) . 1_455
O20 W4 K6 55.5(3) . 1_455
O16 W4 K6 130.9(3) . 1_455
O23 W4 K6 62.2(2) . 1_455
O34 W4 K6 130.0(2) . 1_455
O4 W4 K4 45.5(3) . .
O10 W4 K4 135.5(3) . .
O20 W4 K4 117.2(3) . .
O16 W4 K4 66.0(3) . .
O23 W4 K4 53.9(3) . .
O34 W4 K4 121.0(2) . .
K6 W4 K4 65.18(13) 1_455 .
O4 W4 K9 91.5(3) . 2_875
O10 W4 K9 44.1(3) . 2_875
O20 W4 K9 53.1(2) . 2_875
O16 W4 K9 142.4(3) . 2_875
O23 W4 K9 132.5(2) . 2_875
O34 W4 K9 101.9(2) . 2_875
K6 W4 K9 81.41(8) 1_455 2_875
K4 W4 K9 136.25(11) . 2_875
O4 W4 K8 138.2(3) . .
O10 W4 K8 36.9(3) . .
O20 W4 K8 89.9(3) . .
O16 W4 K8 87.8(3) . .
O23 W4 K8 134.9(2) . .
O34 W4 K8 53.1(2) . .
K6 W4 K8 141.27(8) 1_455 .
K4 W4 K8 152.72(13) . .
K9 W4 K8 62.36(7) 2_875 .
O4 W4 K9 32.2(3) . 1_455
O10 W4 K9 73.3(3) . 1_455
O20 W4 K9 116.6(3) . 1_455
O16 W4 K9 86.5(3) . 1_455
O23 W4 K9 115.9(2) . 1_455
O34 W4 K9 151.8(2) . 1_455
K6 W4 K9 78.11(8) 1_455 1_455
K4 W4 K9 64.68(12) . 1_455
K9 W4 K9 82.06(8) 2_875 1_455
K8 W4 K9 107.90(7) . 1_455
O1 W1 O25 104.5(4) . .
O1 W1 O24 102.2(4) . .
O25 W1 O24 95.4(4) . .
O1 W1 O30 97.2(4) . .
O25 W1 O30 89.8(4) . .
O24 W1 O30 157.9(4) . .
O1 W1 O29 95.7(4) . .
O25 W1 O29 157.0(4) . .
O24 W1 O29 90.6(4) . .
O30 W1 O29 76.9(3) . .
O1 W1 O31 165.9(3) . .
O25 W1 O31 85.7(3) . .
O24 W1 O31 86.2(3) . .
O30 W1 O31 72.8(3) . .
O29 W1 O31 72.7(3) . .
O1 W1 Mn1 86.0(3) . .
O25 W1 Mn1 130.0(3) . .
O24 W1 Mn1 130.5(3) . .
O30 W1 Mn1 40.2(2) . .
O29 W1 Mn1 39.9(2) . .
O31 W1 Mn1 79.9(2) . .
O1 W1 K5 46.3(3) . .
O25 W1 K5 100.7(4) . .
O24 W1 K5 56.4(3) . .
O30 W1 K5 143.5(3) . .
O29 W1 K5 101.0(4) . .
O31 W1 K5 142.3(3) . .
Mn1 W1 K5 119.6(2) . .
O1 W1 K1 89.2(3) . .
O25 W1 K1 41.8(3) . .
O24 W1 K1 137.1(3) . .
O30 W1 K1 52.9(2) . .
O29 W1 K1 129.8(2) . .
O31 W1 K1 92.3(2) . .
Mn1 W1 K1 91.04(7) . .
K5 W1 K1 117.2(2) . .
O2 W2 O27 103.1(4) . .
O2 W2 O26 103.3(4) . .
O27 W2 O26 95.4(4) . .
O2 W2 O30 96.6(4) . .
O27 W2 O30 157.1(3) . .
O26 W2 O30 91.2(4) . .
O2 W2 O28 96.6(4) . .
O27 W2 O28 89.4(4) . .
O26 W2 O28 157.8(4) . .
O30 W2 O28 76.8(3) . .
O2 W2 O31 166.1(4) . .
O27 W2 O31 85.9(3) . .
O26 W2 O31 86.1(3) . .
O30 W2 O31 72.7(3) . .
O28 W2 O31 72.6(3) . .
O2 W2 Mn1 86.3(3) . .
O27 W2 Mn1 129.4(3) . .
O26 W2 Mn1 131.1(3) . .
O30 W2 Mn1 40.0(2) . .
O28 W2 Mn1 40.0(2) . .
O31 W2 Mn1 79.7(2) . .
O2 W2 K2 50.0(3) . .
O27 W2 K2 60.5(3) . .
O26 W2 K2 82.4(3) . .
O30 W2 K2 142.2(2) . .
O28 W2 K2 118.5(2) . .
O31 W2 K2 142.9(2) . .
Mn1 W2 K2 132.85(4) . .
O2 W2 K1 84.7(3) . .
O27 W2 K1 136.5(3) . .
O26 W2 K1 41.8(3) . .
O30 W2 K1 56.2(2) . .
O28 W2 K1 132.7(2) . .
O31 W2 K1 96.1(2) . .
Mn1 W2 K1 93.42(7) . .
K2 W2 K1 98.31(7) . .
O2 W2 K3 86.7(3) . .
O27 W2 K3 40.2(3) . .
O26 W2 K3 135.3(3) . .
O30 W2 K3 131.4(2) . .
O28 W2 K3 54.7(2) . .
O31 W2 K3 93.8(2) . .
Mn1 W2 K3 92.43(6) . .
K2 W2 K3 71.20(5) . .
K1 W2 K3 169.29(8) . .
O15 W9 O9 100.9(4) . .
O15 W9 O20 94.6(4) . .
O9 W9 O20 101.1(4) . .
O15 W9 O21 97.4(4) . .
O9 W9 O21 97.8(4) . .
O20 W9 O21 155.3(4) . .
O15 W9 O22 170.3(4) . .
O9 W9 O22 88.5(4) . .
O20 W9 O22 81.0(3) . .
O21 W9 O22 83.7(3) . .
O15 W9 O33 89.7(4) . .
O9 W9 O33 167.2(4) . .
O20 W9 O33 85.1(3) . .
O21 W9 O33 73.5(3) . .
O22 W9 O33 81.4(3) . .
O15 W9 K6 121.3(3) . 1_455
O9 W9 K6 51.3(3) . 1_455
O20 W9 K6 54.9(3) . 1_455
O21 W9 K6 132.1(2) . 1_455
O22 W9 K6 63.0(2) . 1_455
O33 W9 K6 128.3(2) . 1_455
O15 W9 K9 44.3(3) . 2_875
O9 W9 K9 91.3(3) . 2_875
O20 W9 K9 53.9(3) . 2_875
O21 W9 K9 141.7(2) . 2_875
O22 W9 K9 133.9(2) . 2_875
O33 W9 K9 101.4(2) . 2_875
K6 W9 K9 81.55(9) 1_455 2_875
O15 W9 K3 136.6(3) . .
O9 W9 K3 73.8(3) . .
O20 W9 K3 128.8(2) . .
O21 W9 K3 43.3(2) . .
O22 W9 K3 48.5(2) . .
O33 W9 K3 93.6(2) . .
K6 W9 K3 89.50(9) 1_455 .
K9 W9 K3 165.04(8) 2_875 .
O11 W5 O5 102.3(4) . .
O11 W5 O17 95.4(4) . .
O5 W5 O17 100.7(4) . .
O11 W5 O16 96.9(4) . .
O5 W5 O16 96.9(4) . .
O17 W5 O16 155.8(4) . .
O11 W5 O24 169.6(4) . .
O5 W5 O24 87.9(4) . .
O17 W5 O24 80.3(3) . .
O16 W5 O24 83.9(3) . .
O11 W5 O34 89.1(4) . .
O5 W5 O34 166.0(4) . .
O17 W5 O34 86.2(3) . .
O16 W5 O34 73.3(3) . .
O24 W5 O34 81.2(3) . .
O11 W5 K7 43.6(3) . 2_875
O5 W5 K7 94.6(3) . 2_875
O17 W5 K7 54.3(3) . 2_875
O16 W5 K7 140.5(3) . 2_875
O24 W5 K7 134.3(2) . 2_875
O34 W5 K7 99.3(2) . 2_875
O11 W5 K8 37.0(3) . .
O5 W5 K8 139.0(3) . .
O17 W5 K8 90.9(3) . .
O16 W5 K8 86.6(3) . .
O24 W5 K8 133.0(2) . .
O34 W5 K8 52.1(2) . .
K7 W5 K8 60.87(7) 2_875 .
O11 W5 K5 142.0(4) . .
O5 W5 K5 40.5(4) . .
O17 W5 K5 87.1(3) . .
O16 W5 K5 95.8(3) . .
O24 W5 K5 47.8(3) . .
O34 W5 K5 128.9(3) . .
K7 W5 K5 116.8(2) 2_875 .
K8 W5 K5 177.6(2) . .
O3 W3 O23 102.3(4) . .
O3 W3 O22 102.8(4) . .
O23 W3 O22 95.7(4) . .
O3 W3 O29 97.5(4) . .
O23 W3 O29 90.2(4) . .
O22 W3 O29 157.1(4) . .
O3 W3 O28 97.8(4) . .
O23 W3 O28 157.7(4) . .
O22 W3 O28 89.3(3) . .
O29 W3 O28 77.5(3) . .
O3 W3 O31 167.5(4) . .
O23 W3 O31 86.0(3) . .
O22 W3 O31 85.4(3) . .
O29 W3 O31 72.9(3) . .
O28 W3 O31 72.7(3) . .
O3 W3 Mn1 87.2(3) . .
O23 W3 Mn1 130.4(3) . .
O22 W3 Mn1 129.9(3) . .
O29 W3 Mn1 40.2(2) . .
O28 W3 Mn1 40.6(2) . .
O31 W3 Mn1 80.25(19) . .
O3 W3 K6 61.1(3) . 1_455
O23 W3 K6 62.5(3) . 1_455
O22 W3 K6 63.9(3) . 1_455
O29 W3 K6 137.1(2) . 1_455
O28 W3 K6 137.8(2) . 1_455
O31 W3 K6 131.4(2) . 1_455
Mn1 W3 K6 148.32(7) . 1_455
O3 W3 K3 87.2(3) . .
O23 W3 K3 135.6(3) . .
O22 W3 K3 40.2(3) . .
O29 W3 K3 132.0(2) . .
O28 W3 K3 54.5(2) . .
O31 W3 K3 93.3(2) . .
Mn1 W3 K3 92.84(6) . .
K6 W3 K3 86.46(8) 1_455 .
O8 W8 O14 100.6(4) . .
O8 W8 O19 100.1(4) . .
O14 W8 O19 95.7(4) . .
O8 W8 O21 99.0(4) . .
O14 W8 O21 96.9(4) . .
O19 W8 O21 154.8(4) . .
O8 W8 O27 88.3(4) . .
O14 W8 O27 171.1(4) . .
O19 W8 O27 81.8(3) . .
O21 W8 O27 82.4(3) . .
O8 W8 O33 167.8(4) . .
O14 W8 O33 90.1(4) . .
O19 W8 O33 84.4(4) . .
O21 W8 O33 73.8(3) . .
O27 W8 O33 81.1(3) . .
O8 W8 K8 123.5(3) . 2_875
O14 W8 K8 42.6(3) . 2_875
O19 W8 K8 58.3(3) . 2_875
O21 W8 K8 121.8(2) . 2_875
O27 W8 K8 130.8(2) . 2_875
O33 W8 K8 68.5(2) . 2_875
O8 W8 K3 75.8(3) . .
O14 W8 K3 135.2(3) . .
O19 W8 K3 129.1(3) . .
O21 W8 K3 42.1(2) . .
O27 W8 K3 47.8(2) . .
O33 W8 K3 92.6(2) . .
K8 W8 K3 159.82(8) 2_875 .
O8 W8 K2 40.8(3) . .
O14 W8 K2 134.2(3) . .
O19 W8 K2 74.9(3) . .
O21 W8 K2 110.4(2) . .
O27 W8 K2 53.5(2) . .
O33 W8 K2 131.8(2) . .
K8 W8 K2 127.79(5) 2_875 .
K3 W8 K2 69.89(6) . .
O6 W6 O12 101.9(5) . .
O6 W6 O17 101.9(4) . .
O12 W6 O17 94.9(4) . .
O6 W6 O18 97.9(4) . .
O12 W6 O18 95.5(4) . .
O17 W6 O18 155.1(4) . .
O6 W6 O25 89.6(4) . .
O12 W6 O25 168.4(4) . .
O17 W6 O25 81.6(3) . .
O18 W6 O25 83.7(3) . .
O6 W6 O32 166.9(4) . .
O12 W6 O32 89.0(4) . .
O17 W6 O32 84.1(3) . .
O18 W6 O32 73.6(3) . .
O25 W6 O32 79.7(3) . .
O6 W6 K7 94.9(3) . 2_875
O12 W6 K7 42.8(3) . 2_875
O17 W6 K7 54.7(3) . 2_875
O18 W6 K7 138.3(3) . 2_875
O25 W6 K7 136.1(2) . 2_875
O32 W6 K7 98.1(2) . 2_875
O6 W6 K1 76.4(3) . .
O12 W6 K1 135.4(3) . .
O17 W6 K1 129.4(3) . .
O18 W6 K1 42.4(3) . .
O25 W6 K1 48.1(2) . .
O32 W6 K1 90.8(2) . .
K7 W6 K1 170.78(8) 2_875 .
O13 W7 O7 101.4(5) . .
O13 W7 O19 94.9(4) . .
O7 W7 O19 102.6(5) . .
O13 W7 O18 98.1(4) . .
O7 W7 O18 94.9(5) . .
O19 W7 O18 155.6(4) . .
O13 W7 O26 169.1(4) . .
O7 W7 O26 89.3(4) . .
O19 W7 O26 80.1(3) . .
O18 W7 O26 83.3(3) . .
O13 W7 O32 88.8(4) . .
O7 W7 O32 166.7(4) . .
O19 W7 O32 84.8(4) . .
O18 W7 O32 75.0(3) . .
O26 W7 O32 81.0(3) . .
O13 W7 K4 77.5(3) . 1_655
O7 W7 K4 54.8(4) . 1_655
O19 W7 K4 152.9(3) . 1_655
O18 W7 K4 51.1(3) . 1_655
O26 W7 K4 111.3(2) . 1_655
O32 W7 K4 120.6(2) . 1_655
O13 W7 K8 42.7(3) . 2_875
O7 W7 K8 124.1(3) . 2_875
O19 W7 K8 56.6(3) . 2_875
O18 W7 K8 125.0(3) . 2_875
O26 W7 K8 128.3(2) . 2_875
O32 W7 K8 69.2(2) . 2_875
K4 W7 K8 120.11(11) 1_655 2_875
O13 W7 K1 139.4(3) . .
O7 W7 K1 72.9(3) . .
O19 W7 K1 125.7(3) . .
O18 W7 K1 44.5(3) . .
O26 W7 K1 46.4(2) . .
O32 W7 K1 93.7(2) . .
K4 W7 K1 66.41(10) 1_655 .
K8 W7 K1 162.89(8) 2_875 .
O13 W7 K6 65.9(4) . .
O7 W7 K6 38.9(3) . .
O19 W7 K6 89.9(3) . .
O18 W7 K6 114.3(3) . .
O26 W7 K6 123.4(2) . .
O32 W7 K6 153.7(2) . .
K4 W7 K6 63.12(11) 1_655 .
K8 W7 K6 86.34(8) 2_875 .
K1 W7 K6 110.08(9) . .
O32 Ge1 O33 112.2(4) . .
O32 Ge1 O34 110.3(4) . .
O33 Ge1 O34 110.4(4) . .
O32 Ge1 O31 107.5(4) . .
O33 Ge1 O31 107.4(4) . .
O34 Ge1 O31 108.9(4) . .
O1W K1 O1 70.1(3) . 2_866
O1W K1 O18 150.0(4) . .
O1 K1 O18 137.7(3) 2_866 .
O1W K1 O26 99.2(4) . .
O1 K1 O26 157.7(3) 2_866 .
O18 K1 O26 58.6(3) . .
O1W K1 O25 96.3(4) . .
O1 K1 O25 137.2(3) 2_866 .
O18 K1 O25 56.4(2) . .
O26 K1 O25 61.6(3) . .
O1W K1 O4W 120.9(6) . 1_655
O1 K1 O4W 70.2(4) 2_866 1_655
O18 K1 O4W 85.5(5) . 1_655
O26 K1 O4W 101.3(4) . 1_655
O25 K1 O4W 141.9(5) . 1_655
O1W K1 O36 131.2(4) . 2_866
O1 K1 O36 66.4(3) 2_866 2_866
O18 K1 O36 71.7(3) . 2_866
O26 K1 O36 129.1(3) . 2_866
O25 K1 O36 100.6(3) . 2_866
O4W K1 O36 62.2(5) 1_655 2_866
O1W K1 O30 53.8(3) . .
O1 K1 O30 123.1(3) 2_866 .
O18 K1 O30 96.4(2) . .
O26 K1 O30 53.7(2) . .
O25 K1 O30 51.8(2) . .
O4W K1 O30 146.2(5) 1_655 .
O36 K1 O30 149.9(3) 2_866 .
O1W K1 O1W 83.7(6) . 2_866
O1 K1 O1W 78.4(3) 2_866 2_866
O18 K1 O1W 91.1(3) . 2_866
O26 K1 O1W 120.9(3) . 2_866
O25 K1 O1W 59.5(3) . 2_866
O4W K1 O1W 127.6(5) 1_655 2_866
O36 K1 O1W 67.1(3) 2_866 2_866
O30 K1 O1W 86.2(3) . 2_866
O1W K1 O11W 54.6(8) . 2_876
O1 K1 O11W 74.1(6) 2_866 2_876
O18 K1 O11W 132.2(6) . 2_876
O26 K1 O11W 83.8(6) . 2_876
O25 K1 O11W 131.5(7) . 2_876
O4W K1 O11W 73.5(8) 1_655 2_876
O36 K1 O11W 127.9(7) 2_866 2_876
O30 K1 O11W 80.7(7) . 2_876
O1W K1 O11W 135.7(6) 2_866 2_876
O1W K1 W7 133.2(3) . .
O1 K1 W7 150.8(2) 2_866 .
O18 K1 W7 29.16(18) . .
O26 K1 W7 34.03(18) . .
O25 K1 W7 66.00(18) . .
O4W K1 W7 81.2(4) 1_655 .
O36 K1 W7 95.3(2) 2_866 .
O30 K1 W7 84.30(16) . .
O1W K1 W7 116.6(2) 2_866 .
O11W K1 W7 104.0(6) 2_876 .
O1W K1 W2 74.1(3) . .
O1 K1 W2 140.4(2) 2_866 .
O18 K1 W2 81.29(19) . .
O26 K1 W2 25.25(17) . .
O25 K1 W2 62.66(18) . .
O4W K1 W2 116.8(4) 1_655 .
O36 K1 W2 153.0(2) 2_866 .
O30 K1 W2 31.82(15) . .
O1W K1 W2 114.3(2) 2_866 .
O11W K1 W2 71.6(6) 2_876 .
W7 K1 W2 59.19(5) . .
O2W K2 O2W 180.000(2) 2_876 .
O2W K2 O2 96.8(4) 2_876 2_876
O2W K2 O2 83.2(4) . 2_876
O2W K2 O2 83.2(4) 2_876 .
O2W K2 O2 96.8(4) . .
O2 K2 O2 180.000(1) 2_876 .
O2W K2 O8 60.8(4) 2_876 2_876
O2W K2 O8 119.2(4) . 2_876
O2 K2 O8 108.6(3) 2_876 2_876
O2 K2 O8 71.4(3) . 2_876
O2W K2 O8 119.2(4) 2_876 .
O2W K2 O8 60.8(4) . .
O2 K2 O8 71.4(3) 2_876 .
O2 K2 O8 108.6(3) . .
O8 K2 O8 180.0(3) 2_876 .
O2W K2 O27 72.7(4) 2_876 2_876
O2W K2 O27 107.3(4) . 2_876
O2 K2 O27 54.6(2) 2_876 2_876
O2 K2 O27 125.4(2) . 2_876
O8 K2 O27 54.1(2) 2_876 2_876
O8 K2 O27 125.9(2) . 2_876
O2W K2 O27 107.3(4) 2_876 .
O2W K2 O27 72.7(4) . .
O2 K2 O27 125.4(2) 2_876 .
O2 K2 O27 54.6(2) . .
O8 K2 O27 125.9(2) 2_876 .
O8 K2 O27 54.1(2) . .
O27 K2 O27 180.000(1) 2_876 .
O2W K2 W2 87.0(3) 2_876 .
O2W K2 W2 93.0(3) . .
O2 K2 W2 152.01(17) 2_876 .
O2 K2 W2 27.99(17) . .
O8 K2 W2 97.47(18) 2_876 .
O8 K2 W2 82.53(18) . .
O27 K2 W2 150.46(16) 2_876 .
O27 K2 W2 29.54(16) . .
O2W K2 W2 93.0(3) 2_876 2_876
O2W K2 W2 87.0(3) . 2_876
O2 K2 W2 27.99(17) 2_876 2_876
O2 K2 W2 152.01(17) . 2_876
O8 K2 W2 82.53(18) 2_876 2_876
O8 K2 W2 97.47(18) . 2_876
O27 K2 W2 29.54(16) 2_876 2_876
O27 K2 W2 150.46(16) . 2_876
W2 K2 W2 180.000(1) . 2_876
O2W K2 W8 108.0(3) 2_876 .
O2W K2 W8 72.0(3) . .
O2 K2 W8 92.76(17) 2_876 .
O2 K2 W8 87.24(18) . .
O8 K2 W8 156.43(19) 2_876 .
O8 K2 W8 23.57(19) . .
O27 K2 W8 146.43(15) 2_876 .
O27 K2 W8 33.57(15) . .
W2 K2 W8 59.936(10) . .
W2 K2 W8 120.064(11) 2_876 .
O2W K2 W8 72.0(3) 2_876 2_876
O2W K2 W8 108.0(3) . 2_876
O2 K2 W8 87.24(17) 2_876 2_876
O2 K2 W8 92.76(18) . 2_876
O8 K2 W8 23.57(19) 2_876 2_876
O8 K2 W8 156.43(19) . 2_876
O27 K2 W8 33.57(15) 2_876 2_876
O27 K2 W8 146.43(15) . 2_876
W2 K2 W8 120.064(10) . 2_876
W2 K2 W8 59.936(10) 2_876 2_876
W8 K2 W8 180.0 . 2_876
O3W K3 O2W 102.6(6) 2_776 .
O3W K3 O21 148.3(3) 2_776 .
O2W K3 O21 92.4(4) . .
O3W K3 O3 76.5(3) 2_776 2_776
O2W K3 O3 77.1(5) . 2_776
O21 K3 O3 134.6(3) . 2_776
O3W K3 O22 94.2(3) 2_776 .
O2W K3 O22 138.4(4) . .
O21 K3 O22 57.7(2) . .
O3 K3 O22 144.3(3) 2_776 .
O3W K3 O27 98.1(3) 2_776 .
O2W K3 O27 78.5(5) . .
O21 K3 O27 57.4(2) . .
O3 K3 O27 153.1(3) 2_776 .
O22 K3 O27 61.5(2) . .
O3W K3 O3W 84.5(4) 2_776 .
O2W K3 O3W 153.3(6) . .
O21 K3 O3W 94.6(3) . .
O3 K3 O3W 79.6(3) 2_776 .
O22 K3 O3W 65.1(3) . .
O27 K3 O3W 126.6(3) . .
O3W K3 O28 53.4(3) 2_776 .
O2W K3 O28 111.6(6) . .
O21 K3 O28 95.2(2) . .
O3 K3 O28 129.9(3) 2_776 .
O22 K3 O28 51.6(2) . .
O27 K3 O28 51.8(2) . .
O3W K3 O28 93.4(3) . .
O3W K3 O37 132.7(3) 2_776 2_776
O2W K3 O37 87.1(6) . 2_776
O21 K3 O37 75.0(3) . 2_776
O3 K3 O37 60.6(3) 2_776 2_776
O22 K3 O37 108.9(3) . 2_776
O27 K3 O37 129.1(3) . 2_776
O3W K3 O37 70.0(3) . 2_776
O28 K3 O37 159.5(3) . 2_776
O3W K3 W9 127.5(3) 2_776 .
O2W K3 W9 121.2(4) . .
O21 K3 W9 28.82(18) . .
O3 K3 W9 136.9(2) 2_776 .
O22 K3 W9 33.72(17) . .
O27 K3 W9 66.99(17) . .
O3W K3 W9 69.7(2) . .
O28 K3 W9 82.53(15) . .
O37 K3 W9 80.5(2) 2_776 .
O3W K3 W8 132.1(3) 2_776 .
O2W K3 W8 74.0(3) . .
O21 K3 W8 27.98(18) . .
O3 K3 W8 143.1(2) 2_776 .
O22 K3 W8 66.64(18) . .
O27 K3 W8 33.95(17) . .
O3W K3 W8 120.2(2) . .
O28 K3 W8 82.73(16) . .
O37 K3 W8 95.2(2) 2_776 .
W9 K3 W8 50.61(4) . .
O3W K3 W2 74.6(3) 2_776 .
O2W K3 W2 86.3(5) . .
O21 K3 W2 78.76(19) . .
O3 K3 W2 142.4(2) 2_776 .
O22 K3 W2 61.70(18) . .
O27 K3 W2 23.65(17) . .
O3W K3 W2 120.4(3) . .
O28 K3 W2 30.86(15) . .
O37 K3 W2 152.6(2) 2_776 .
W9 K3 W2 80.38(6) . .
W8 K3 W2 57.52(5) . .
O4 K4 O4W 131.6(5) . .
O4 K4 O36 162.3(4) . 2_766
O4W K4 O36 65.4(4) . 2_766
O4 K4 O18 102.1(3) . 1_455
O4W K4 O18 85.6(5) . 1_455
O36 K4 O18 71.6(3) 2_766 1_455
O4 K4 O23 55.2(3) . .
O4W K4 O23 92.1(4) . .
O36 K4 O23 137.7(4) 2_766 .
O18 K4 O23 145.3(3) 1_455 .
O4 K4 O7 80.5(3) . 1_455
O4W K4 O7 65.8(5) . 1_455
O36 K4 O7 107.0(4) 2_766 1_455
O18 K4 O7 53.9(3) 1_455 1_455
O23 K4 O7 93.7(3) . 1_455
O4 K4 W7 79.6(2) . 1_455
O4W K4 W7 84.7(5) . 1_455
O36 K4 W7 99.5(3) 2_766 1_455
O18 K4 W7 31.07(19) 1_455 1_455
O23 K4 W7 114.2(3) . 1_455
O7 K4 W7 27.68(19) 1_455 1_455
O4 K4 W4 26.47(19) . .
O4W K4 W4 126.2(4) . .
O36 K4 W4 153.7(3) 2_766 .
O18 K4 W4 128.5(2) 1_455 .
O23 K4 W4 35.21(16) . .
O7 K4 W4 99.2(2) 1_455 .
W7 K4 W4 104.86(14) 1_455 .
O4 K4 K6 45.8(2) . 1_455
O4W K4 K6 86.8(4) . 1_455
O36 K4 K6 148.0(3) 2_766 1_455
O18 K4 K6 91.5(2) 1_455 1_455
O23 K4 K6 53.8(2) . 1_455
O7 K4 K6 43.6(2) 1_455 1_455
W7 K4 K6 60.47(11) 1_455 1_455
W4 K4 K6 56.80(10) . 1_455
O4 K4 K1 137.2(3) . 1_455
O4W K4 K1 46.4(4) . 1_455
O36 K4 K1 47.2(3) 2_766 1_455
O18 K4 K1 42.40(19) 1_455 1_455
O23 K4 K1 136.0(3) . 1_455
O7 K4 K1 59.8(2) 1_455 1_455
W7 K4 K1 57.91(10) 1_455 1_455
W4 K4 K1 158.9(2) . 1_455
K6 K4 K1 102.17(18) 1_455 1_455
O4 K4 K9 41.0(2) . 1_455
O4W K4 K9 148.7(5) . 1_455
O36 K4 K9 122.6(3) 2_766 1_455
O18 K4 K9 71.0(2) 1_455 1_455
O23 K4 K9 95.6(2) . 1_455
O7 K4 K9 83.4(2) 1_455 1_455
W7 K4 K9 64.43(11) 1_455 1_455
W4 K4 K9 62.00(10) . 1_455
K6 K4 K9 73.69(13) 1_455 1_455
K1 K4 K9 113.41(16) 1_455 1_455
O1 K5 O5W 165.5(8) . .
O1 K5 O11W 84.5(8) . 1_545
O5W K5 O11W 81.9(9) . 1_545
O1 K5 O5 108.4(4) . .
O5W K5 O5 73.5(5) . .
O11W K5 O5 116.4(11) 1_545 .
O1 K5 O24 56.9(3) . .
O5W K5 O24 127.6(5) . .
O11W K5 O24 121.5(8) 1_545 .
O5 K5 O24 54.2(3) . .
O1 K5 O37 122.2(6) . 2_766
O5W K5 O37 65.8(5) . 2_766
O11W K5 O37 100.8(8) 1_545 2_766
O5 K5 O37 119.0(5) . 2_766
O24 K5 O37 135.9(6) . 2_766
O1 K5 W1 27.1(2) . .
O5W K5 W1 153.6(6) . .
O11W K5 W1 101.2(7) 1_545 .
O5 K5 W1 81.9(3) . .
O24 K5 W1 29.94(18) . .
O37 K5 W1 137.4(5) 2_766 .
O1 K5 W5 86.0(3) . .
O5W K5 W5 96.3(4) . .
O11W K5 W5 119.9(10) 1_545 .
O5 K5 W5 22.9(2) . .
O24 K5 W5 31.59(19) . .
O37 K5 W5 133.1(4) 2_766 .
W1 K5 W5 59.17(14) . .
O1 K5 K1 38.1(2) . 2_866
O5W K5 K1 131.4(5) . 2_866
O11W K5 K1 52.0(8) 1_545 2_866
O5 K5 K1 136.4(4) . 2_866
O24 K5 K1 93.4(3) . 2_866
O37 K5 K1 104.6(4) 2_766 2_866
W1 K5 K1 63.67(16) . 2_866
W5 K5 K1 118.1(2) . 2_866
O6W K6 O7 75.4(4) . .
O6W K6 O9W 84.7(6) . 2_875
O7 K6 O9W 122.0(4) . 2_875
O6W K6 O4 139.7(4) . 1_655
O7 K6 O4 85.0(3) . 1_655
O9W K6 O4 76.3(4) 2_875 1_655
O6W K6 O9 94.1(4) . 1_655
O7 K6 O9 163.1(3) . 1_655
O9W K6 O9 69.0(4) 2_875 1_655
O4 K6 O9 111.1(3) 1_655 1_655
O6W K6 O20 145.8(4) . 1_655
O7 K6 O20 137.5(3) . 1_655
O9W K6 O20 70.0(4) 2_875 1_655
O4 K6 O20 56.7(3) 1_655 1_655
O9 K6 O20 56.0(2) 1_655 1_655
O6W K6 O3W 70.8(4) . 1_655
O7 K6 O3W 110.5(3) . 1_655
O9W K6 O3W 113.1(4) 2_875 1_655
O4 K6 O3W 149.5(3) 1_655 1_655
O9 K6 O3W 52.9(3) 1_655 1_655
O20 K6 O3W 97.8(3) 1_655 1_655
O6W K6 O3 112.2(4) . 1_655
O7 K6 O3 76.8(3) . 1_655
O9W K6 O3 158.5(4) 2_875 1_655
O4 K6 O3 96.5(3) 1_655 1_655
O9 K6 O3 95.6(3) 1_655 1_655
O20 K6 O3 89.0(2) 1_655 1_655
O3W K6 O3 63.6(3) 1_655 1_655
O6W K6 O23 161.6(4) . 1_655
O7 K6 O23 94.2(3) . 1_655
O9W K6 O23 113.6(4) 2_875 1_655
O4 K6 O23 51.6(2) 1_655 1_655
O9 K6 O23 92.2(2) 1_655 1_655
O20 K6 O23 49.0(2) 1_655 1_655
O3W K6 O23 99.8(3) 1_655 1_655
O3 K6 O23 49.9(2) 1_655 1_655
O6W K6 O22 127.6(4) . 1_655
O7 K6 O22 126.0(3) . 1_655
O9W K6 O22 109.5(4) 2_875 1_655
O4 K6 O22 92.5(2) 1_655 1_655
O9 K6 O22 50.9(2) 1_655 1_655
O20 K6 O22 48.4(2) 1_655 1_655
O3W K6 O22 57.0(3) 1_655 1_655
O3 K6 O22 49.9(2) 1_655 1_655
O23 K6 O22 47.7(2) 1_655 1_655
O6W K6 W4 162.1(4) . 1_655
O7 K6 W4 106.8(3) . 1_655
O9W K6 W4 79.2(4) 2_875 1_655
O4 K6 W4 27.55(18) 1_655 1_655
O9 K6 W4 87.36(19) 1_655 1_655
O20 K6 W4 31.34(17) 1_655 1_655
O3W K6 W4 122.8(2) 1_655 1_655
O3 K6 W4 85.30(18) 1_655 1_655
O23 K6 W4 35.41(14) 1_655 1_655
O22 K6 W4 66.12(15) 1_655 1_655
O6W K6 W3 136.2(4) . 1_655
O7 K6 W3 98.2(2) . 1_655
O9W K6 W3 130.8(4) 2_875 1_655
O4 K6 W3 80.6(2) 1_655 1_655
O9 K6 W3 80.1(2) 1_655 1_655
O20 K6 W3 61.03(17) 1_655 1_655
O3W K6 W3 71.4(2) 1_655 1_655
O3 K6 W3 27.99(15) 1_655 1_655
O23 K6 W3 29.05(15) 1_655 1_655
O22 K6 W3 29.19(15) 1_655 1_655
W4 K6 W3 61.59(6) 1_655 1_655
O14 K7 O12 123.3(3) . 2_875
O14 K7 O15 71.5(3) . .
O12 K7 O15 70.9(3) 2_875 .
O14 K7 O11 71.4(3) . 2_875
O12 K7 O11 98.3(3) 2_875 2_875
O15 K7 O11 125.0(3) . 2_875
O14 K7 O5W 73.2(4) . 1_565
O12 K7 O5W 131.1(5) 2_875 1_565
O15 K7 O5W 73.5(4) . 1_565
O11 K7 O5W 129.7(5) 2_875 1_565
O14 K7 O17 117.0(3) . 2_875
O12 K7 O17 52.6(2) 2_875 2_875
O15 K7 O17 117.5(3) . 2_875
O11 K7 O17 52.3(2) 2_875 2_875
O5W K7 O17 166.3(4) 1_565 2_875
O14 K7 O7W 69.6(3) . 2_875
O12 K7 O7W 53.9(3) 2_875 2_875
O15 K7 O7W 52.5(3) . 2_875
O11 K7 O7W 77.1(3) 2_875 2_875
O5W K7 O7W 121.3(4) 1_565 2_875
O17 K7 O7W 72.1(2) 2_875 2_875
O14 K7 W6 130.1(2) . 2_875
O12 K7 W6 24.71(18) 2_875 2_875
O15 K7 W6 94.9(2) . 2_875
O11 K7 W6 79.68(19) 2_875 2_875
O5W K7 W6 150.1(4) 1_565 2_875
O17 K7 W6 29.11(15) 2_875 2_875
O7W K7 W6 64.71(18) 2_875 2_875
O14 K7 W5 95.0(2) . 2_875
O12 K7 W5 79.8(2) 2_875 2_875
O15 K7 W5 131.1(2) . 2_875
O11 K7 W5 24.50(17) 2_875 2_875
O5W K7 W5 148.7(4) 1_565 2_875
O17 K7 W5 28.94(15) 2_875 2_875
O7W K7 W5 78.69(19) 2_875 2_875
W6 K7 W5 57.75(6) 2_875 2_875
O14 K7 K8 43.3(2) . 2_875
O12 K7 K8 90.4(2) 2_875 2_875
O15 K7 K8 81.6(2) . 2_875
O11 K7 K8 43.9(2) 2_875 2_875
O5W K7 K8 116.3(4) 1_565 2_875
O17 K7 K8 74.89(18) 2_875 2_875
O7W K7 K8 42.8(2) 2_875 2_875
W6 K7 K8 88.13(10) 2_875 2_875
W5 K7 K8 60.02(7) 2_875 2_875
O14 K7 K9 98.3(2) . 2_875
O12 K7 K9 37.84(19) 2_875 2_875
O15 K7 K9 33.27(19) . 2_875
O11 K7 K9 119.6(2) 2_875 2_875
O5W K7 K9 99.9(4) 1_565 2_875
O17 K7 K9 88.02(18) 2_875 2_875
O7W K7 K9 45.4(2) 2_875 2_875
W6 K7 K9 62.30(7) 2_875 2_875
W5 K7 K9 110.65(10) 2_875 2_875
K8 K7 K9 87.48(10) 2_875 2_875
O10 K8 O7W 92.4(3) . 2_875
O10 K8 O7W 136.5(3) . .
O7W K8 O7W 71.9(4) 2_875 .
O10 K8 O14 132.0(3) . 2_875
O7W K8 O14 134.3(3) 2_875 2_875
O7W K8 O14 79.2(3) . 2_875
O10 K8 O11 75.4(3) . .
O7W K8 O11 139.8(3) 2_875 .
O7W K8 O11 90.6(3) . .
O14 K8 O11 73.3(3) 2_875 .
O10 K8 O13 73.5(3) . 2_875
O7W K8 O13 74.1(3) 2_875 2_875
O7W K8 O13 134.5(3) . 2_875
O14 K8 O13 105.1(3) 2_875 2_875
O11 K8 O13 134.5(3) . 2_875
O10 K8 O34 57.7(2) . .
O7W K8 O34 84.2(3) 2_875 .
O7W K8 O34 80.1(3) . .
O14 K8 O34 125.1(3) 2_875 .
O11 K8 O34 56.7(2) . .
O13 K8 O34 125.3(3) 2_875 .
O10 K8 O19 116.6(3) . 2_875
O7W K8 O19 101.8(3) 2_875 2_875
O7W K8 O19 106.4(3) . 2_875
O14 K8 O19 53.6(3) 2_875 2_875
O11 K8 O19 118.1(3) . 2_875
O13 K8 O19 53.1(3) 2_875 2_875
O34 K8 O19 172.2(3) . 2_875
O10 K8 W8 137.5(2) . 2_875
O7W K8 W8 115.2(2) 2_875 2_875
O7W K8 W8 84.6(2) . 2_875
O14 K8 W8 25.62(19) 2_875 2_875
O11 K8 W8 98.2(2) . 2_875
O13 K8 W8 83.4(2) 2_875 2_875
O34 K8 W8 150.0(2) . 2_875
O19 K8 W8 30.39(16) 2_875 2_875
O10 K8 W7 97.4(2) . 2_875
O7W K8 W7 79.9(2) 2_875 2_875
O7W K8 W7 118.3(2) . 2_875
O14 K8 W7 83.6(2) 2_875 2_875
O11 K8 W7 138.9(2) . 2_875
O13 K8 W7 25.02(19) 2_875 2_875
O34 K8 W7 149.8(2) . 2_875
O19 K8 W7 30.04(17) 2_875 2_875
W8 K8 W7 59.82(5) 2_875 2_875
O10 K8 W4 23.02(18) . .
O7W K8 W4 88.3(2) 2_875 .
O7W K8 W4 114.0(2) . .
O14 K8 W4 136.4(2) 2_875 .
O11 K8 W4 65.5(2) . .
O13 K8 W4 94.1(2) 2_875 .
O34 K8 W4 34.65(16) . .
O19 K8 W4 139.53(18) 2_875 .
W8 K8 W4 154.34(10) 2_875 .
W7 K8 W4 118.87(8) 2_875 .
O10 K8 W5 66.1(2) . .
O7W K8 W5 117.8(2) 2_875 .
O7W K8 W5 85.3(2) . .
O14 K8 W5 93.7(2) 2_875 .
O11 K8 W5 22.40(18) . .
O13 K8 W5 137.9(2) 2_875 .
O34 K8 W5 34.28(17) . .
O19 K8 W5 140.4(2) 2_875 .
W8 K8 W5 119.23(9) 2_875 .
W7 K8 W5 154.97(10) 2_875 .
W4 K8 W5 49.60(4) . .
O13 K9 O4 70.7(3) . 1_655
O13 K9 O15 116.7(3) . 2_875
O4 K9 O15 171.5(3) 1_655 2_875
O13 K9 O10 72.8(3) . 2_875
O4 K9 O10 87.5(3) 1_655 2_875
O15 K9 O10 98.6(3) 2_875 2_875
O13 K9 O9W 152.0(4) . 1_655
O4 K9 O9W 84.8(4) 1_655 1_655
O15 K9 O9W 89.0(4) 2_875 1_655
O10 K9 O9W 93.4(4) 2_875 1_655
O13 K9 O12 67.4(3) . .
O4 K9 O12 112.3(3) 1_655 .
O15 K9 O12 68.9(3) 2_875 .
O10 K9 O12 124.8(3) 2_875 .
O9W K9 O12 137.3(4) 1_655 .
O13 K9 O20 118.0(3) . 2_875
O4 K9 O20 128.0(3) 1_655 2_875
O15 K9 O20 53.6(2) 2_875 2_875
O10 K9 O20 53.8(2) 2_875 2_875
O9W K9 O20 67.0(4) 1_655 2_875
O12 K9 O20 118.1(3) . 2_875
O13 K9 O7W 65.0(3) . .
O4 K9 O7W 135.6(3) 1_655 .
O15 K9 O7W 52.2(3) 2_875 .
O10 K9 O7W 77.2(3) 2_875 .
O9W K9 O7W 136.8(4) 1_655 .
O12 K9 O7W 52.1(3) . .
O20 K9 O7W 73.9(2) 2_875 .
O13 K9 W9 127.9(2) . 2_875
O4 K9 W9 152.9(2) 1_655 2_875
O15 K9 W9 25.52(17) 2_875 2_875
O10 K9 W9 81.23(19) 2_875 2_875
O9W K9 W9 71.4(3) 1_655 2_875
O12 K9 W9 94.22(19) . 2_875
O20 K9 W9 29.75(16) 2_875 2_875
O7W K9 W9 65.52(17) . 2_875
O13 K9 W4 97.2(2) . 2_875
O4 K9 W4 102.7(2) 1_655 2_875
O15 K9 W4 81.05(19) 2_875 2_875
O10 K9 W4 25.51(18) 2_875 2_875
O9W K9 W4 74.6(4) 1_655 2_875
O12 K9 W4 132.7(2) . 2_875
O20 K9 W4 29.79(17) 2_875 2_875
O7W K9 W4 80.63(18) . 2_875
W9 K9 W4 59.19(5) 2_875 2_875
O13 K9 K8 44.2(2) . 2_875
O4 K9 K8 101.3(2) 1_655 2_875
O15 K9 K8 87.2(2) 2_875 2_875
O10 K9 K8 42.5(2) 2_875 2_875
O9W K9 K8 134.1(4) 1_655 2_875
O12 K9 K8 82.6(2) . 2_875
O20 K9 K8 74.19(18) 2_875 2_875
O7W K9 K8 42.0(2) . 2_875
W9 K9 K8 86.89(8) 2_875 2_875
W4 K9 K8 59.59(7) 2_875 2_875
O13 K9 W4 90.0(2) . 1_655
O4 K9 W4 19.52(19) 1_655 1_655
O15 K9 W4 153.3(2) 2_875 1_655
O10 K9 W4 90.5(2) 2_875 1_655
O9W K9 W4 65.3(3) 1_655 1_655
O12 K9 W4 125.1(2) . 1_655
O20 K9 W4 116.71(19) 2_875 1_655
O7W K9 W4 154.4(2) . 1_655
W9 K9 W4 135.36(10) 2_875 1_655
W4 K9 W4 97.94(8) 2_875 1_655
K8 K9 W4 115.56(10) 2_875 1_655
C2 Mn1 C1 86.3(6) . .
C2 Mn1 C3 88.6(7) . .
C1 Mn1 C3 86.6(7) . .
C2 Mn1 O29 98.9(5) . .
C1 Mn1 O29 173.6(5) . .
C3 Mn1 O29 97.4(6) . .
C2 Mn1 O28 172.7(5) . .
C1 Mn1 O28 97.6(5) . .
C3 Mn1 O28 97.7(5) . .
O29 Mn1 O28 76.9(3) . .
C2 Mn1 O30 96.2(5) . .
C1 Mn1 O30 98.7(5) . .
C3 Mn1 O30 173.0(5) . .
O29 Mn1 O30 76.9(3) . .
O28 Mn1 O30 77.1(3) . .
C2 Mn1 W3 137.2(5) . .
C1 Mn1 W3 135.8(5) . .
C3 Mn1 W3 87.3(5) . .
O29 Mn1 W3 39.9(3) . .
O28 Mn1 W3 40.3(2) . .
O30 Mn1 W3 85.8(2) . .
C2 Mn1 W1 87.4(5) . .
C1 Mn1 W1 136.9(5) . .
C3 Mn1 W1 135.8(5) . .
O29 Mn1 W1 40.3(2) . .
O28 Mn1 W1 85.6(2) . .
O30 Mn1 W1 39.9(2) . .
W3 Mn1 W1 67.12(4) . .
C2 Mn1 W2 134.1(4) . .
C1 Mn1 W2 88.3(5) . .
C3 Mn1 W2 136.4(5) . .
O29 Mn1 W2 85.3(2) . .
O28 Mn1 W2 40.4(2) . .
O30 Mn1 W2 40.0(2) . .
W3 Mn1 W2 67.30(4) . .
W1 Mn1 W2 66.68(4) . .
O35 C1 Mn1 177.8(13) . .
O36 C2 Mn1 176.7(13) . .
O37 C3 Mn1 178.9(15) . .
W1 O1 K1 141.7(5) . 2_866
W1 O1 K5 106.6(4) . .
K1 O1 K5 103.7(4) 2_866 .
W2 O2 K2 102.1(4) . .
W3 O3 K3 135.7(5) . 2_776
W3 O3 K6 90.9(3) . 1_455
K3 O3 K6 93.7(3) 2_776 1_455
W4 O4 K9 128.3(4) . 1_455
W4 O4 K4 108.1(4) . .
K9 O4 K4 97.7(3) 1_455 .
W4 O4 K6 103.3(4) . 1_455
K9 O4 K6 121.2(3) 1_455 1_455
K4 O4 K6 89.8(3) . 1_455
W5 O5 K5 116.6(5) . .
W7 O7 K6 117.7(5) . .
W7 O7 K4 97.6(5) . 1_655
K6 O7 K4 86.2(3) . 1_655
W8 O8 K2 115.6(4) . .
W9 O9 K6 101.2(4) . 1_455
W4 O10 K8 120.1(4) . .
W4 O10 K9 110.4(4) . 2_875
K8 O10 K9 92.2(3) . 2_875
W5 O11 K8 120.6(4) . .
W5 O11 K7 111.9(4) . 2_875
K8 O11 K7 89.2(3) . 2_875
W6 O12 K7 112.5(4) . 2_875
W6 O12 K9 139.4(5) . .
K7 O12 K9 107.0(3) 2_875 .
W7 O13 K9 146.2(5) . .
W7 O13 K8 112.3(4) . 2_875
K9 O13 K8 93.7(3) . 2_875
W8 O14 K7 141.3(5) . .
W8 O14 K8 111.8(4) . 2_875
K7 O14 K8 94.1(3) . 2_875
W9 O15 K9 110.2(4) . 2_875
W9 O15 K7 136.9(4) . .
K9 O15 K7 112.8(3) 2_875 .
W5 O16 W4 117.0(4) . .
W5 O17 W6 163.0(5) . .
W5 O17 K7 96.8(3) . 2_875
W6 O17 K7 96.2(3) . 2_875
W6 O18 W7 115.5(4) . .
W6 O18 K1 109.9(4) . .
W7 O18 K1 106.4(4) . .
W6 O18 K4 130.9(4) . 1_655
W7 O18 K4 97.8(4) . 1_655
K1 O18 K4 92.6(3) . 1_655
W8 O19 W7 163.8(5) . .
W8 O19 K8 91.3(3) . 2_875
W7 O19 K8 93.3(3) . 2_875
W9 O20 W4 162.1(5) . .
W9 O20 K6 94.4(3) . 1_455
W4 O20 K6 93.2(3) . 1_455
W9 O20 K9 96.3(3) . 2_875
W4 O20 K9 97.1(3) . 2_875
K6 O20 K9 106.2(3) 1_455 2_875
W8 O21 W9 116.5(4) . .
W8 O21 K3 109.9(4) . .
W9 O21 K3 107.8(3) . .
W3 O22 W9 146.0(5) . .
W3 O22 K3 115.9(4) . .
W9 O22 K3 97.8(3) . .
W3 O22 K6 86.9(3) . 1_455
W9 O22 K6 82.2(3) . 1_455
K3 O22 K6 116.7(3) . 1_455
W3 O23 W4 146.1(5) . .
W3 O23 K4 119.2(4) . .
W4 O23 K4 90.9(3) . .
W3 O23 K6 88.5(3) . 1_455
W4 O23 K6 82.4(3) . 1_455
K4 O23 K6 78.5(2) . 1_455
W1 O24 W5 146.6(5) . .
W1 O24 K5 93.7(4) . .
W5 O24 K5 100.6(4) . .
W1 O25 W6 146.3(5) . .
W1 O25 K1 114.2(4) . .
W6 O25 K1 99.2(3) . .
W2 O26 W7 146.9(5) . .
W2 O26 K1 113.0(4) . .
W7 O26 K1 99.6(3) . .
W2 O27 W8 145.1(5) . .
W2 O27 K3 116.1(4) . .
W8 O27 K3 98.3(3) . .
W2 O27 K2 89.9(3) . .
W8 O27 K2 92.9(3) . .
K3 O27 K2 94.9(2) . .
W3 O28 Mn1 99.0(4) . .
W3 O28 W2 115.2(4) . .
Mn1 O28 W2 99.7(4) . .
W3 O28 K3 95.1(3) . .
Mn1 O28 K3 153.4(4) . .
W2 O28 K3 94.4(3) . .
W3 O29 Mn1 99.9(4) . .
W3 O29 W1 115.6(4) . .
Mn1 O29 W1 99.8(4) . .
W1 O30 W2 115.0(4) . .
W1 O30 Mn1 99.9(3) . .
W2 O30 Mn1 100.1(4) . .
W1 O30 K1 97.0(3) . .
W2 O30 K1 91.9(3) . .
Mn1 O30 K1 152.7(3) . .
Ge1 O31 W2 119.9(4) . .
Ge1 O31 W1 119.1(4) . .
W2 O31 W1 97.8(3) . .
Ge1 O31 W3 119.8(4) . .
W2 O31 W3 98.1(3) . .
W1 O31 W3 97.2(3) . .
Ge1 O32 W7 126.6(5) . .
Ge1 O32 W6 126.6(5) . .
W7 O32 W6 94.6(3) . .
Ge1 O33 W8 125.5(4) . .
Ge1 O33 W9 126.7(4) . .
W8 O33 W9 94.9(3) . .
Ge1 O34 W4 125.2(4) . .
Ge1 O34 W5 125.6(5) . .
W4 O34 W5 95.5(3) . .
Ge1 O34 K8 116.2(4) . .
W4 O34 K8 92.2(3) . .
W5 O34 K8 93.6(3) . .
C2 O36 K4 157.8(11) . 2_766
C2 O36 K1 110.1(10) . 2_866
K4 O36 K1 88.0(4) 2_766 2_866
C3 O37 K5 133.9(13) . 2_766
C3 O37 K3 104.9(11) . 2_776
K5 O37 K3 112.1(4) 2_766 2_776
K1 O1W K1 96.3(6) . 2_866
K3 O2W K2 109.3(7) . .
K3 O3W K3 95.5(4) 2_776 .
K3 O3W K6 98.1(4) 2_776 1_455
K3 O3W K6 120.8(4) . 1_455
K4 O4W K1 89.9(6) . 1_455
K5 O5W K7 142.0(7) . 1_545
K8 O7W K8 108.1(4) 2_875 .
K8 O7W K7 170.1(4) 2_875 2_875
K8 O7W K7 81.3(3) . 2_875
K8 O7W K9 81.4(3) 2_875 .
K8 O7W K9 165.0(4) . .
K7 O7W K9 90.1(3) 2_875 .
K6 O9W K9 116.5(6) 2_875 1_455
O10W O11W K5 116(2) . 1_565
O10W O11W K1 136.6(19) . 2_876
K5 O11W K1 87.5(10) 1_565 2_876

loop_
_geom_bond_atom_site_label_1
_geom_bond_atom_site_label_2
_geom_bond_distance
_geom_bond_site_symmetry_2
W4 O4 1.758(9) .
W4 O10 1.767(9) .
W4 O20 1.926(9) .
W4 O16 1.941(9) .
W4 O23 2.161(8) .
W4 O34 2.225(8) .
W4 K6 3.697(4) 1_455
W4 K4 3.748(5) .
W4 K9 3.847(4) 2_875
W4 K8 3.911(3) .
W4 K9 4.126(3) 1_455
W1 O1 1.733(9) .
W1 O25 1.800(8) .
W1 O24 1.822(8) .
W1 O30 2.043(8) .
W1 O29 2.058(9) .
W1 O31 2.299(8) .
W1 Mn1 3.1377(19) .
W1 K5 3.643(10) .
W1 K1 4.037(4) .
W2 O2 1.750(9) .
W2 O27 1.798(9) .
W2 O26 1.806(9) .
W2 O30 2.057(9) .
W2 O28 2.071(8) .
W2 O31 2.290(8) .
W2 Mn1 3.1528(19) .
W2 K2 3.6473(5) .
W2 K1 3.898(4) .
W2 K3 4.025(4) .
W9 O15 1.751(8) .
W9 O9 1.751(9) .
W9 O20 1.904(9) .
W9 O21 1.938(9) .
W9 O22 2.144(8) .
W9 O33 2.237(8) .
W9 K6 3.721(4) 1_455
W9 K9 3.815(3) 2_875
W9 K3 3.826(3) .
W5 O11 1.752(9) .
W5 O5 1.753(10) .
W5 O17 1.911(8) .
W5 O16 1.930(9) .
W5 O24 2.150(8) .
W5 O34 2.234(9) .
W5 K7 3.922(4) 2_875
W5 K8 3.959(3) .
W5 K5 4.034(10) .
W3 O3 1.746(8) .
W3 O23 1.807(8) .
W3 O22 1.817(9) .
W3 O29 2.029(9) .
W3 O28 2.044(8) .
W3 O31 2.310(8) .
W3 Mn1 3.1175(19) .
W3 K6 3.720(4) 1_455
W3 K3 4.031(4) .
W8 O8 1.750(9) .
W8 O14 1.752(9) .
W8 O19 1.904(9) .
W8 O21 1.932(9) .
W8 O27 2.184(8) .
W8 O33 2.230(8) .
W8 K8 3.763(3) 2_875
W8 K3 3.870(3) .
W8 K2 3.9448(5) .
W6 O6 1.741(10) .
W6 O12 1.767(8) .
W6 O17 1.911(8) .
W6 O18 1.934(9) .
W6 O25 2.142(8) .
W6 O32 2.272(9) .
W6 K7 3.906(4) 2_875
W6 K1 3.911(4) .
W7 O13 1.750(9) .
W7 O7 1.755(10) .
W7 O19 1.919(9) .
W7 O18 1.951(9) .
W7 O26 2.180(8) .
W7 O32 2.199(9) .
W7 K4 3.746(7) 1_655
W7 K8 3.828(3) 2_875
W7 K1 3.842(3) .
W7 K6 3.912(4) .
Ge1 O32 1.736(8) .
Ge1 O33 1.739(8) .
Ge1 O34 1.748(8) .
Ge1 O31 1.768(8) .
K1 O1W 2.722(13) .
K1 O1 2.738(9) 2_866
K1 O18 2.805(9) .
K1 O26 2.821(10) .
K1 O25 2.949(9) .
K1 O4W 3.009(19) 1_655
K1 O36 3.051(13) 2_866
K1 O30 3.242(9) .
K1 O1W 3.30(2) 2_866
K1 O11W 3.40(4) 2_876
K2 O2W 2.78(2) 2_876
K2 O2W 2.78(2) .
K2 O2 2.855(9) 2_876
K2 O2 2.855(9) .
K2 O8 2.859(10) 2_876
K2 O8 2.859(10) .
K2 O27 3.175(8) 2_876
K2 O27 3.175(8) .
K2 W2 3.6473(5) 2_876
K2 W8 3.9448(5) 2_876
K3 O3W 2.673(11) 2_776
K3 O2W 2.706(16) .
K3 O21 2.759(9) .
K3 O3 2.820(10) 2_776
K3 O22 2.892(9) .
K3 O27 2.896(9) .
K3 O3W 2.916(14) .
K3 O28 3.297(9) .
K3 O37 3.367(15) 2_776
K4 O4 2.810(11) .
K4 O4W 2.87(3) .
K4 O36 2.931(12) 2_766
K4 O18 2.943(11) 1_455
K4 O23 3.028(10) .
K4 O7 3.086(14) 1_455
K4 W7 3.746(7) 1_455
K4 K6 4.010(8) 1_455
K4 K1 4.156(7) 1_455
K4 K9 4.224(7) 1_455
K5 O1 2.747(13) .
K5 O5W 2.76(2) .
K5 O11W 2.81(4) 1_545
K5 O5 2.931(15) .
K5 O24 3.040(13) .
K5 O37 3.172(18) 2_766
K5 K1 4.313(11) 2_866
K6 O6W 2.747(15) .
K6 O7 2.773(10) .
K6 O9W 2.800(19) 2_875
K6 O4 2.873(10) 1_655
K6 O9 2.959(10) 1_655
K6 O20 3.052(9) 1_655
K6 O3W 3.194(13) 1_655
K6 O3 3.256(10) 1_655
K6 O23 3.301(9) 1_655
K6 O22 3.345(9) 1_655
K6 W4 3.697(4) 1_655
K6 W3 3.720(4) 1_655
K7 O14 2.712(10) .
K7 O12 2.873(10) 2_875
K7 O15 2.886(10) .
K7 O11 2.916(11) 2_875
K7 O5W 2.923(17) 1_565
K7 O17 3.207(9) 2_875
K7 O7W 3.344(12) 2_875
K7 W6 3.906(4) 2_875
K7 W5 3.922(4) 2_875
K7 K8 3.992(5) 2_875
K7 K9 4.768(6) 2_875
K8 O10 2.714(10) .
K8 O7W 2.718(12) 2_875
K8 O7W 2.742(11) .
K8 O14 2.742(10) 2_875
K8 O11 2.769(10) .
K8 O13 2.804(11) 2_875
K8 O34 3.130(8) .
K8 O19 3.202(9) 2_875
K8 W8 3.763(3) 2_875
K8 W7 3.828(3) 2_875
K9 O13 2.701(11) .
K9 O4 2.799(10) 1_655
K9 O15 2.838(10) 2_875
K9 O10 2.857(10) 2_875
K9 O9W 2.99(2) 1_655
K9 O12 3.058(10) .
K9 O20 3.102(9) 2_875
K9 O7W 3.392(11) .
K9 W9 3.815(3) 2_875
K9 W4 3.847(4) 2_875
K9 K8 4.017(5) 2_875
K9 W4 4.126(3) 1_655
Mn1 C2 1.772(14) .
Mn1 C1 1.784(14) .
Mn1 C3 1.789(16) .
Mn1 O29 2.044(8) .
Mn1 O28 2.055(8) .
Mn1 O30 2.057(9) .
C1 O35 1.168(17) .
C2 O36 1.169(17) .
C3 O37 1.169(18) .
O1 K1 2.738(9) 2_866
O3 K3 2.820(10) 2_776
O3 K6 3.256(10) 1_455
O4 K9 2.799(10) 1_455
O4 K6 2.873(10) 1_455
O7 K4 3.086(14) 1_655
O9 K6 2.959(10) 1_455
O10 K9 2.857(10) 2_875
O11 K7 2.916(11) 2_875
O12 K7 2.873(10) 2_875
O13 K8 2.804(11) 2_875
O14 K8 2.742(10) 2_875
O15 K9 2.838(10) 2_875
O17 K7 3.207(9) 2_875
O18 K4 2.943(11) 1_655
O19 K8 3.202(9) 2_875
O20 K6 3.052(9) 1_455
O20 K9 3.102(9) 2_875
O22 K6 3.345(9) 1_455
O23 K6 3.301(9) 1_455
O36 K4 2.931(12) 2_766
O36 K1 3.051(13) 2_866
O37 K5 3.172(18) 2_766
O37 K3 3.367(15) 2_776
O1W K1 3.30(2) 2_866
O3W K3 2.673(11) 2_776
O3W K6 3.194(13) 1_455
O4W K1 3.009(19) 1_455
O5W K7 2.923(17) 1_545
O7W K8 2.718(12) 2_875
O7W K7 3.344(12) 2_875
O9W K6 2.800(19) 2_875
O9W K9 2.99(2) 1_455
O10W O11W 1.52(5) .
O11W K5 2.81(4) 1_565
O11W K1 3.40(4) 2_876
